data_7125853
loop_
_publ_author_name
'Wang, Sa-Sa'
'Yang, Wen-Bin'
'Yang, Mingxue'
'Wu, Xiao-Yuan'
'Wu, Weiming'
'Wang, Song-Xia'
'Lin, Lang'
'Lu, Can-Zhong'

_publ_section_title
;
 A bi-polyoxometallate-based host-guest metal-organic framework.
;
_journal_issue 16
_journal_name_full 'Chemical communications (Cambridge, England)'
_journal_page_first 2503
_journal_page_last 2506
_journal_paper_doi 10.1039/c9cc09008h
_journal_volume 56
_journal_year 2020
_chemical_absolute_configuration ad
_chemical_formula_moiety 'C17 H38 N6 Ni6 O43 P W9, C6 H20 N4 Ni, H2 O'
_chemical_formula_sum 'C23 H58 N10 Ni7 O43 P W9'
_chemical_formula_weight 3259.38
_chemical_name_systematic orthorhombic
_space_group_crystal_system orthorhombic
_space_group_IT_number 19
_space_group_name_Hall 'P 2ac 2ab'
_space_group_name_H-M_alt 'P 21 21 21'
_atom_sites_solution_hydrogens mixed
_atom_sites_solution_primary dual
_audit_creation_date 2019-08-21
_audit_creation_method
;
Olex2 1.2
(compiled 2018.05.29 svn.r3508 for OlexSys, GUI svn.r5506)
;
_audit_update_record
;
2019-08-22 deposited with the CCDC.	2020-01-22 downloaded from the CCDC.
;
_cell_angle_alpha 90
_cell_angle_beta 90
_cell_angle_gamma 90
_cell_formula_units_Z 4
_cell_length_a 13.4578(4)
_cell_length_b 14.1507(6)
_cell_length_c 36.0116(11)
_cell_measurement_reflns_used 22544
_cell_measurement_temperature 100.0(2)
_cell_measurement_theta_max 29.0400
_cell_measurement_theta_min 3.4570
_cell_volume 6858.0(4)
_computing_cell_refinement 'CrysAlisPro 1.171.39.46e (Rigaku OD, 2018)'
_computing_data_collection 'CrysAlisPro 1.171.39.46e (Rigaku OD, 2018)'
_computing_data_reduction 'CrysAlisPro 1.171.39.46e (Rigaku OD, 2018)'
_computing_molecular_graphics 'Olex2 (Dolomanov et al., 2009)'
_computing_publication_material 'Olex2 (Dolomanov et al., 2009)'
_computing_structure_refinement 'ShelXL (Sheldrick, 2015)'
_computing_structure_solution 'ShelXT (Sheldrick, 2015)'
_diffrn_ambient_environment N~2~
_diffrn_ambient_temperature 100.0(2)
_diffrn_detector 'CCD plate'
_diffrn_detector_area_resol_mean 10.3468
_diffrn_detector_type Atlas
_diffrn_measured_fraction_theta_full 0.996
_diffrn_measured_fraction_theta_max 0.997
_diffrn_measurement_details
;
List of Runs (angles in degrees, time in seconds):

  # Type    Start    End  Width  t~exp~   \w     \q     \k     \f   Frames
#--------------------------------------------------------------------------
  1  \w    -22.00  89.00   0.60    8.25    --   11.43  77.00-180.00  185
  2  \w     73.00 100.00   0.60    8.25    --   11.43 178.00-150.00   45
  3  \w    -11.00  57.40   0.60    8.25    --   11.43  19.00 150.00  114
  4  \w    -23.00   4.00   0.60    8.25    --   11.43 -38.00   0.00   45
  5  \w    -31.00  43.40   0.60    8.25    --   11.43 -77.00  30.00  124
  6  \w    -81.00  -9.00   0.60    8.25    --  -12.22 -57.00 -90.00  120
;
_diffrn_measurement_device 'four-circle diffractometer'
_diffrn_measurement_device_type 'SuperNova, Dual, Cu at home/near, Atlas'
_diffrn_measurement_method '\w scans'
_diffrn_orient_matrix_type 'CrysAlisPro convention (1999,Acta A55,543-557)'
_diffrn_orient_matrix_UB_11 0.0371005000
_diffrn_orient_matrix_UB_12 0.0350206000
_diffrn_orient_matrix_UB_13 0.0025872000
_diffrn_orient_matrix_UB_21 -0.0267155000
_diffrn_orient_matrix_UB_22 0.0311057000
_diffrn_orient_matrix_UB_23 -0.0117064000
_diffrn_orient_matrix_UB_31 -0.0262469000
_diffrn_orient_matrix_UB_32 0.0178108000
_diffrn_orient_matrix_UB_33 0.0155941000
_diffrn_radiation_monochromator mirror
_diffrn_radiation_probe x-ray
_diffrn_radiation_type MoK\a
_diffrn_radiation_wavelength 0.71073
_diffrn_reflns_av_R_equivalents 0.0611
_diffrn_reflns_av_unetI/netI 0.0571
_diffrn_reflns_Laue_measured_fraction_full 0.996
_diffrn_reflns_Laue_measured_fraction_max 0.997
_diffrn_reflns_limit_h_max 17
_diffrn_reflns_limit_h_min -17
_diffrn_reflns_limit_k_max 18
_diffrn_reflns_limit_k_min -18
_diffrn_reflns_limit_l_max 42
_diffrn_reflns_limit_l_min -46
_diffrn_reflns_number 62795
_diffrn_reflns_point_group_measured_fraction_full 0.998
_diffrn_reflns_point_group_measured_fraction_max 0.998
_diffrn_reflns_theta_full 25.242
_diffrn_reflns_theta_max 27.101
_diffrn_reflns_theta_min 3.302
_diffrn_source 'micro-focus sealed X-ray tube'
_diffrn_source_type 'SuperNova (Mo) X-ray Source'
_exptl_absorpt_coefficient_mu 17.013
_exptl_absorpt_correction_T_max 1.00000
_exptl_absorpt_correction_T_min 0.14528
_exptl_absorpt_correction_type multi-scan
_exptl_absorpt_process_details
;
CrysAlisPro 1.171.39.46e (Rigaku Oxford Diffraction, 2018)
Empirical absorption correction using spherical harmonics,
 implemented in SCALE3 ABSPACK scaling algorithm.
;
_exptl_crystal_colour 'clear light green'
_exptl_crystal_colour_lustre clear
_exptl_crystal_colour_modifier light
_exptl_crystal_colour_primary green
_exptl_crystal_density_diffrn 3.157
_exptl_crystal_density_method 'not measured'
_exptl_crystal_description block
_exptl_crystal_F_000 5948
_exptl_crystal_size_max 0.2
_exptl_crystal_size_mid 0.15
_exptl_crystal_size_min 0.1
_refine_diff_density_max 1.244
_refine_diff_density_min -1.203
_refine_diff_density_rms 0.242
_refine_ls_abs_structure_details
;
 Refined as an inversion twin.
;
_refine_ls_abs_structure_Flack 0.479(11)
_refine_ls_extinction_method none
_refine_ls_goodness_of_fit_ref 1.014
_refine_ls_hydrogen_treatment constr
_refine_ls_matrix_type full
_refine_ls_number_parameters 935
_refine_ls_number_reflns 15049
_refine_ls_number_restraints 705
_refine_ls_restrained_S_all 1.000
_refine_ls_R_factor_all 0.0440
_refine_ls_R_factor_gt 0.0376
_refine_ls_shift/su_max 0.001
_refine_ls_shift/su_mean 0.000
_refine_ls_structure_factor_coef Fsqd
_refine_ls_weighting_details 'w=1/[\s^2^(Fo^2^)+(0.0295P)^2^+42.6613P] where P=(Fo^2^+2Fc^2^)/3'
_refine_ls_weighting_scheme calc
_refine_ls_wR_factor_gt 0.0764
_refine_ls_wR_factor_ref 0.0793
_reflns_Friedel_coverage 0.822
_reflns_Friedel_fraction_full 0.999
_reflns_Friedel_fraction_max 0.999
_reflns_number_gt 13681
_reflns_number_total 15049
_reflns_threshold_expression 'I > 2\s(I)'
_cod_data_source_file c9cc09008h2.cif
_cod_data_source_block hchain
_cod_depositor_comments 'Adding full bibliography for 7125851--7125854.cif.'
_cod_database_code 7125853
_shelx_shelxl_version_number 2017/1
_chemical_oxdiff_formula 'C N O H P W Ni'
_shelx_space_group_comment
;
The symmetry employed for this shelxl refinement is uniquely defined
by the following loop, which should always be used as a source of
symmetry information in preference to the above space-group names.
They are only intended as comments.
;
_shelx_estimated_absorpt_t_max 0.281
_shelx_estimated_absorpt_t_min 0.132
_reflns_odcompleteness_completeness 99.63
_reflns_odcompleteness_iscentric 1
_reflns_odcompleteness_theta 26.32
_olex2_refinement_description
;
1. Twinned data refinement
 Scales: 0.521(11)
 0.479(11)
2. Fixed Uiso
 At 1.2 times of:
  All C(H) groups, All C(H,H) groups, All C(H,H,H,H) groups, All N(H,H)
  groups, All N(H,H,H,H) groups
 At 1.5 times of:
  All C(H,H,H) groups, All O(H,H) groups
3. Restrained distances
 C89B-N23
 1.5 with sigma of 0.02
 C89B-C88
 1.5 with sigma of 0.02
 C90A-C89B
 1.5 with sigma of 0.02
 C91A-C92A
 1.5 with sigma of 0.02
 C93A-C92A
 1.5 with sigma of 0.02
 C93A-C91A
 2.3 with sigma of 0.02
 C92B-C91B
 1.5 with sigma of 0.02
 C93B-C92B
 1.5 with sigma of 0.02
 C93B-C91B
 2.3 with sigma of 0.02
 C83-C82
 1.5 with sigma of 0.02
 C83-C84
 1.5 with sigma of 0.02
 C79-C80
 1.5 with sigma of 0.02
 C88-N24
 1.5 with sigma of 0.02
 N22-C83 = C83-C82 = C83-C84
 1.5 with sigma of 0.02
4. Uiso/Uaniso restraints and constraints
C90A \\sim C89A \\sim N23: within 2A with sigma of 0.04 and sigma for terminal
atoms of 0.08
C72 \\sim C71 \\sim C73 \\sim C82 \\sim C84 \\sim C83 \\sim C79 \\sim C86A
\\sim C75 \\sim C77 \\sim C74 \\sim C81 \\sim C80 \\sim C78 \\sim C76 \\sim
C90A \\sim C88 \\sim C89B \\sim C90B \\sim C89A \\sim C86B \\sim C85B \\sim
C85A \\sim C91A \\sim C92A \\sim C93A \\sim C92B \\sim C93B \\sim C91B \\sim
C87A \\sim C87B: within 2A with sigma of 0.01 and sigma for terminal atoms of
0.02
C82 \\sim N21 \\sim C83: within 3.8A with sigma of 0.01 and sigma for terminal
atoms of 0.02
Ni7 \\sim N25 \\sim N26 \\sim N23 \\sim N24: within 3.8A with sigma of 0.01 and
sigma for terminal atoms of 0.02
Ni16 \\sim N21 \\sim N22 \\sim O53 \\sim O65 \\sim O62 \\sim O68: within 3.8A
with sigma of 0.01 and sigma for terminal atoms of 0.02
Uanis(O61) \\sim Ueq, Uanis(O38) \\sim Ueq, Uanis(O35) \\sim Ueq, Uanis(O56)
\\sim Ueq, Uanis(O47) \\sim Ueq, Uanis(O57) \\sim Ueq, Uanis(O50) \\sim Ueq,
Uanis(O62) \\sim Ueq, Uanis(O67) \\sim Ueq: with sigma of 0.005 and sigma for
terminal atoms of 0.01
Uanis(C85A) \\sim Ueq: with sigma of 0.002 and sigma for terminal atoms of 0.004
Uanis(O53) \\sim Ueq: with sigma of 0.005 and sigma for terminal atoms of 0.01
Uanis(C86B) \\sim Ueq, Uanis(C85B) \\sim Ueq, Uanis(N20) \\sim Ueq, Uanis(C90B)
\\sim Ueq, Uanis(C89A) \\sim Ueq, Uanis(C88) \\sim Ueq, Uanis(C73) \\sim Ueq,
Uanis(C74) \\sim Ueq, Uanis(C92A) \\sim Ueq, Uanis(C93A) \\sim Ueq, Uanis(C91B)
\\sim Ueq, Uanis(C92B) \\sim Ueq, Uanis(C91A) \\sim Ueq, Uanis(C93B) \\sim Ueq,
Uanis(C83) \\sim Ueq, Uanis(C79) \\sim Ueq, Uanis(C80) \\sim Ueq, Uanis(C81)
\\sim Ueq, Uanis(C86A) \\sim Ueq, Uanis(C86A) \\sim Ueq, Uanis(C90A) \\sim Ueq,
Uanis(C89B) \\sim Ueq, Uanis(C77) \\sim Ueq, Uanis(C75) \\sim Ueq, Uanis(C87A)
\\sim Ueq, Uanis(C87B) \\sim Ueq: with sigma of 0.005 and sigma for terminal
atoms of 0.01
5. Rigid body (RIGU) restrains
 N22, N21, C82, C83, C84
 with sigma for 1-2 distances of 0.004 and sigma for 1-3 distances of 0.004
 N18, N17, C79, C80, C81
 with sigma for 1-2 distances of 0.004 and sigma for 1-3 distances of 0.004
6. Others
 Sof(H20C)=Sof(H20D)=Sof(H23C)=Sof(H23D)=Sof(H19C)=Sof(H19D)=Sof(H88C)=
 Sof(H88D)=Sof(C90B)=Sof(H90D)=Sof(H90E)=Sof(H90F)=Sof(C89A)=Sof(H89A)=
 Sof(C86B)=Sof(H86B)=Sof(C85B)=Sof(H85A)=Sof(H85B)=Sof(C87B)=Sof(H87D)=
 Sof(H87E)=Sof(H87F)=1-FVAR(1)
 Sof(H20A)=Sof(H20B)=Sof(H23A)=Sof(H23B)=Sof(H19A)=Sof(H19B)=Sof(C86A)=
 Sof(H86A)=Sof(C90A)=Sof(H90A)=Sof(H90B)=Sof(H90C)=Sof(H88A)=Sof(H88B)=
 Sof(C89B)=Sof(H89B)=Sof(C85A)=Sof(H85C)=Sof(H85D)=Sof(C87A)=Sof(H87A)=
 Sof(H87B)=Sof(H87C)=FVAR(1)
 Sof(H26C)=Sof(H26D)=Sof(H25C)=Sof(H25D)=Sof(C92B)=Sof(H92B)=Sof(C93B)=
 Sof(H93D)=Sof(H93E)=Sof(H93F)=Sof(C91B)=Sof(H91C)=Sof(H91D)=1-FVAR(2)
 Sof(H26A)=Sof(H26B)=Sof(H25A)=Sof(H25B)=Sof(C91A)=Sof(H91A)=Sof(H91B)=
 Sof(C92A)=Sof(H92A)=Sof(C93A)=Sof(H93A)=Sof(H93B)=Sof(H93C)=FVAR(2)
7.a Free rotating group:
 O1(H1A,H1B)
7.b Rotating group:
 O59(H59A,H59B), O55(H55A,H55B)
7.c Ternary CH refined with riding coordinates:
 C83(H83), C86A(H86A), C80(H80), C89B(H89B), C89A(H89A), C86B(H86B),
 C92A(H92A), C92B(H92B)
7.d Secondary CH2 refined with riding coordinates:
 N22(H22A,H22B), N21(H21A,H21B), N17(H17A,H17B), N20(H20C,H20D), N20(H20A,
 H20B), N18(H18A,H18B), N23(H23A,H23B), N23(H23C,H23D), N24(H24A,H24B),
 N19(H19A,H19B), N19(H19C,H19D), N26(H26A,H26B), N26(H26C,H26D), C82(H82A,H82B),
  N25(H25A,H25B), N25(H25C,H25D), C79(H79A,H79B), C88(H88A,H88B), C88(H88C,
 H88D), C85B(H85A,H85B), C85A(H85C,H85D), C91A(H91A,H91B), C91B(H91C,H91D)
7.e Aromatic/amide H refined with riding coordinates:
 C73(H73), C75(H75), C77(H77), C74(H74)
7.f Idealised Me refined as rotating group:
 C84(H84A,H84B,H84C), C81(H81A,H81B,H81C), C90A(H90A,H90B,H90C), C90B(H90D,
 H90E,H90F), C93A(H93A,H93B,H93C), C93B(H93D,H93E,H93F), C87A(H87A,H87B,H87C),
 C87B(H87D,H87E,H87F)
;
_olex2_submission_special_instructions 'No special instructions were received'
_oxdiff_exptl_absorpt_empirical_details
;
Empirical correction (ABSPACK) includes:
- Absorption correction using spherical harmonics
- Frame scaling
;
_oxdiff_exptl_absorpt_empirical_full_max 4.466
_oxdiff_exptl_absorpt_empirical_full_min 0.646

loop_
_space_group_symop_operation_xyz
'x, y, z'
'-x+1/2, -y, z+1/2'
'-x, y+1/2, -z+1/2'
'x+1/2, -y+1/2, -z'

loop_
_atom_site_label
_atom_site_type_symbol
_atom_site_fract_x
_atom_site_fract_y
_atom_site_fract_z
_atom_site_U_iso_or_equiv
_atom_site_adp_type
_atom_site_occupancy
_atom_site_site_symmetry_order
_atom_site_calc_flag
_atom_site_refinement_flags_posn
_atom_site_refinement_flags_adp
_atom_site_refinement_flags_occupancy
_atom_site_disorder_assembly
_atom_site_disorder_group
W5 W 0.45705(5) 0.22267(5) 0.29672(2) 0.01637(13) Uani 1 1 d . . . . .
W6 W 0.70963(5) 0.23550(5) 0.28694(2) 0.01819(14) Uani 1 1 d . . . . .
W7 W 0.85741(4) 0.36393(5) 0.35627(2) 0.02003(15) Uani 1 1 d . . . . .
W10 W 0.33384(4) 0.33636(5) 0.37634(2) 0.01958(14) Uani 1 1 d . . . . .
W4 W 0.60750(5) 0.09765(5) 0.35655(2) 0.02189(15) Uani 1 1 d . . . . .
W2 W 0.48350(5) 0.21465(6) 0.43679(2) 0.02557(17) Uani 1 1 d . . . . .
W8 W 0.74340(5) 0.47342(6) 0.42896(2) 0.02479(16) Uani 1 1 d . . . . .
W3 W 0.75638(5) 0.22887(6) 0.42601(2) 0.02572(16) Uani 1 1 d . . . . .
W9 W 0.47103(5) 0.45860(6) 0.43952(2) 0.02567(17) Uani 1 1 d . . . . .
Ni15 Ni 0.56893(13) 0.44639(15) 0.27873(5) 0.0152(4) Uani 1 1 d . . . . .
Ni13 Ni 0.45793(14) 0.54426(15) 0.34543(5) 0.0184(4) Uani 1 1 d . . . . .
Ni12 Ni 0.68959(14) 0.55753(16) 0.33884(5) 0.0186(4) Uani 1 1 d . . . . .
Ni16 Ni 0.33812(14) 0.44284(15) 0.28891(5) 0.0178(4) Uani 1 1 d . U . . .
Ni14 Ni 0.79833(15) 0.47915(15) 0.27384(5) 0.0189(4) Uani 1 1 d . . . . .
Ni11 Ni 0.57941(16) 0.66230(18) 0.40128(6) 0.0275(5) Uani 1 1 d . . . . .
Ni7 Ni 0.61382(16) 0.2256(2) 0.53902(6) 0.0305(5) Uani 1 1 d . U . . .
P1 P 0.5939(3) 0.3526(3) 0.36275(10) 0.0125(7) Uani 1 1 d . . . . .
O51 O 0.3784(7) 0.2479(7) 0.3392(3) 0.016(2) Uani 1 1 d . . . . .
O36 O 0.5196(7) 0.1378(9) 0.3947(3) 0.023(3) Uani 1 1 d . . . . .
O34 O 0.5004(8) 0.1044(8) 0.3231(3) 0.020(2) Uani 1 1 d . . . . .
O31 O 0.8067(8) 0.2678(8) 0.3236(3) 0.019(2) Uani 1 1 d . . . . .
O70 O 0.7950(7) 0.4558(8) 0.3300(3) 0.018(2) Uani 1 1 d . . . . .
O40 O 0.5779(8) 0.2006(7) 0.2685(3) 0.017(2) Uani 1 1 d . . . . .
O69 O 0.5810(7) 0.4437(8) 0.3397(3) 0.016(2) Uani 1 1 d . . . . .
O47 O 0.8625(7) 0.2628(8) 0.3946(3) 0.019(2) Uani 1 1 d . U . . .
O43 O 0.8564(8) 0.4464(9) 0.3996(3) 0.023(3) Uani 1 1 d . . . . .
O35 O 0.7095(8) 0.1454(8) 0.3884(3) 0.022(2) Uani 1 1 d . U . . .
O32 O 0.6960(8) 0.1176(8) 0.3166(3) 0.020(2) Uani 1 1 d . . . . .
O67 O 0.6950(8) 0.5568(8) 0.3957(3) 0.022(2) Uani 1 1 d . U . . .
O42 O 0.6910(8) 0.3544(8) 0.3844(3) 0.020(2) Uani 1 1 d . . . . .
O37 O 0.7698(8) 0.3476(9) 0.4509(3) 0.023(3) Uani 1 1 d . . . . .
O68 O 0.4589(7) 0.3463(8) 0.2833(3) 0.0175(19) Uani 1 1 d . U . . .
O61 O 0.6889(7) 0.3581(7) 0.2741(2) 0.014(2) Uani 1 1 d . U . . .
O49 O 0.4830(8) 0.5452(9) 0.4026(3) 0.022(3) Uani 1 1 d . . . . .
O44 O 0.3606(8) 0.2334(8) 0.4125(3) 0.021(2) Uani 1 1 d . . . . .
O38 O 0.6232(8) 0.2221(9) 0.4442(3) 0.025(3) Uani 1 1 d . U . . .
O63 O 0.5078(8) 0.3422(9) 0.3911(3) 0.025(3) Uani 1 1 d . . . . .
O41 O 0.5924(7) 0.2656(8) 0.3366(2) 0.020(2) Uani 1 1 d . . . . .
O48 O 0.6107(8) 0.4530(10) 0.4475(3) 0.027(3) Uani 1 1 d . . . . .
O62 O 0.4547(7) 0.5327(8) 0.2891(3) 0.0171(19) Uani 1 1 d . U . . .
O66 O 0.5687(7) 0.6393(8) 0.3466(3) 0.022(3) Uani 1 1 d . . . . .
O54 O 0.3338(8) 0.6300(8) 0.3462(3) 0.023(2) Uani 1 1 d . . . . .
O65 O 0.3661(8) 0.4308(8) 0.3449(3) 0.021(2) Uani 1 1 d . U . . .
O45 O 0.4667(8) 0.3296(9) 0.4616(3) 0.025(3) Uani 1 1 d . . . . .
O60 O 0.6721(7) 0.5459(8) 0.2839(3) 0.018(2) Uani 1 1 d . . . . .
O29 O 0.7859(8) 0.1939(8) 0.2523(3) 0.024(3) Uani 1 1 d . . . . .
O52 O 0.3688(8) 0.1766(8) 0.2678(3) 0.024(3) Uani 1 1 d . . . . .
O46 O 0.4310(10) 0.5247(10) 0.4768(3) 0.040(4) Uani 1 1 d . . . . .
O64 O 0.3435(8) 0.4164(9) 0.4189(3) 0.027(3) Uani 1 1 d . . . . .
O59 O 0.5616(8) 0.4536(8) 0.2211(3) 0.023(3) Uani 1 1 d . . . . .
H59A H 0.503852 0.485710 0.211835 0.035 Uiso 1 1 d GR . . . .
H59B H 0.551330 0.394175 0.208348 0.035 Uiso 1 1 d GR . . . .
O53 O 0.2420(8) 0.5457(8) 0.3051(3) 0.021(2) Uani 1 1 d . U . . .
O57 O 0.8030(8) 0.6526(8) 0.3367(3) 0.021(2) Uani 1 1 d . U . . .
O27 O 0.8149(8) 0.1535(11) 0.4567(3) 0.035(3) Uani 1 1 d . . . . .
O30 O 0.9798(8) 0.3698(9) 0.3424(3) 0.027(3) Uani 1 1 d . . . . .
O50 O 0.2057(8) 0.3257(8) 0.3719(3) 0.022(2) Uani 1 1 d . U . . .
O28 O 0.6133(8) -0.0215(9) 0.3631(3) 0.029(3) Uani 1 1 d . . . . .
N22 N 0.3136(10) 0.4496(10) 0.2322(4) 0.024(2) Uani 1 1 d D U . . .
H22A H 0.309338 0.509574 0.224940 0.029 Uiso 1 1 calc R . . . .
H22B H 0.363721 0.422533 0.220060 0.029 Uiso 1 1 calc R . . . .
N21 N 0.2198(10) 0.3507(11) 0.2881(4) 0.028(2) Uani 1 1 d . U . . .
H21A H 0.238908 0.295748 0.297807 0.033 Uiso 1 1 calc R . . . .
H21B H 0.171556 0.373735 0.302423 0.033 Uiso 1 1 calc R . . . .
N17 N 0.5996(13) 0.6838(13) 0.4578(4) 0.045(4) Uani 1 1 d . U . . .
H17A H 0.541340 0.689565 0.469191 0.054 Uiso 1 1 calc R . . . .
H17B H 0.632576 0.635623 0.467796 0.054 Uiso 1 1 calc R . . . .
O39 O 0.4468(9) 0.1353(11) 0.4700(3) 0.040(4) Uani 1 1 d . . . . .
O56 O 0.7907(9) 0.5428(11) 0.4635(3) 0.036(3) Uani 1 1 d . U . . .
O58 O 0.8900(8) 0.5949(8) 0.2888(3) 0.023(2) Uani 1 1 d . . . . .
N20 N 0.9196(10) 0.3958(11) 0.2605(4) 0.029(3) Uani 1 1 d . U . . .
H20C H 0.975630 0.426054 0.266027 0.035 Uiso 0.43(2) 1 calc R . P A 2
H20D H 0.917769 0.342248 0.273410 0.035 Uiso 0.43(2) 1 calc R . P A 2
H20A H 0.969519 0.409888 0.275705 0.035 Uiso 0.57(2) 1 calc R . P A 1
H20B H 0.903779 0.335442 0.264097 0.035 Uiso 0.57(2) 1 calc R . P A 1
N18 N 0.6818(11) 0.7690(11) 0.3940(4) 0.034(3) Uani 1 1 d . U . . .
H18A H 0.728480 0.751151 0.377962 0.041 Uiso 1 1 calc R . . . .
H18B H 0.652113 0.820559 0.385134 0.041 Uiso 1 1 calc R . . . .
C72 C 0.9779(11) 0.6587(13) 0.3402(4) 0.024(3) Uani 1 1 d . U . . .
O55 O 0.4481(11) 0.7453(12) 0.4009(4) 0.051(4) Uani 1 1 d . . . . .
H55A H 0.457928 0.799731 0.412321 0.077 Uiso 1 1 d GR . . . .
H55B H 0.400670 0.719005 0.414349 0.077 Uiso 1 1 d GR . . . .
N23 N 0.5316(12) 0.3267(13) 0.5544(4) 0.045(3) Uani 1 1 d D U . . .
H23A H 0.494013 0.345567 0.535440 0.054 Uiso 0.57(2) 1 calc R . P A 1
H23B H 0.491624 0.307333 0.572525 0.054 Uiso 0.57(2) 1 calc R . P A 1
H23C H 0.471606 0.322707 0.544104 0.054 Uiso 0.43(2) 1 calc R . P A 2
H23D H 0.525258 0.327882 0.578968 0.054 Uiso 0.43(2) 1 calc R . P A 2
N24 N 0.7131(11) 0.3169(12) 0.5308(4) 0.039(3) Uani 1 1 d D U . . .
H24A H 0.766519 0.302149 0.544192 0.047 Uiso 1 1 calc R . . . .
H24B H 0.730411 0.316056 0.506986 0.047 Uiso 1 1 calc R . . . .
N19 N 0.7939(11) 0.5018(12) 0.2174(4) 0.033(4) Uani 1 1 d . . . . .
H19A H 0.736369 0.480741 0.208428 0.040 Uiso 0.57(2) 1 calc R . P A 1
H19B H 0.797401 0.563550 0.212886 0.040 Uiso 0.57(2) 1 calc R . P A 1
H19C H 0.731999 0.510857 0.209432 0.040 Uiso 0.43(2) 1 calc R . P A 2
H19D H 0.831338 0.550852 0.210814 0.040 Uiso 0.43(2) 1 calc R . P A 2
N26 N 0.6981(11) 0.1238(12) 0.5249(4) 0.036(3) Uani 1 1 d . U . . .
H26A H 0.731624 0.141650 0.504828 0.044 Uiso 0.51(3) 1 calc R . P B 1
H26B H 0.742369 0.115509 0.543022 0.044 Uiso 0.51(3) 1 calc R . P B 1
H26C H 0.726795 0.134811 0.503101 0.044 Uiso 0.49(3) 1 calc R . P B 2
H26D H 0.745023 0.113719 0.541913 0.044 Uiso 0.49(3) 1 calc R . P B 2
C71 C 0.8817(11) 0.6352(12) 0.3213(4) 0.021(3) Uani 1 1 d . U . . .
C73 C 0.9789(14) 0.7075(14) 0.3729(5) 0.036(4) Uani 1 1 d . U . . .
H73 H 0.918551 0.726923 0.382860 0.043 Uiso 1 1 calc R . . . .
C82 C 0.1806(16) 0.3343(16) 0.2512(5) 0.048(4) Uani 1 1 d D U . . .
H82A H 0.108849 0.340367 0.251735 0.057 Uiso 1 1 calc R . . . .
H82B H 0.196378 0.270218 0.243600 0.057 Uiso 1 1 calc R . . . .
N25 N 0.5146(12) 0.1307(13) 0.5467(4) 0.043(3) Uani 1 1 d . U . . .
H25A H 0.491425 0.134719 0.569845 0.052 Uiso 0.51(3) 1 calc R . P B 1
H25B H 0.464109 0.140193 0.531205 0.052 Uiso 0.51(3) 1 calc R . P B 1
H25C H 0.475414 0.147390 0.565559 0.052 Uiso 0.49(3) 1 calc R . P B 2
H25D H 0.477152 0.125146 0.526485 0.052 Uiso 0.49(3) 1 calc R . P B 2
C84 C 0.1906(17) 0.3936(16) 0.1846(4) 0.044(5) Uani 1 1 d D U . . .
H84A H 0.202787 0.452936 0.172513 0.066 Uiso 1 1 calc GR . . . .
H84B H 0.121145 0.378752 0.183212 0.066 Uiso 1 1 calc GR . . . .
H84C H 0.228322 0.344846 0.172567 0.066 Uiso 1 1 calc GR . . . .
C83 C 0.2209(14) 0.4002(15) 0.2239(4) 0.044(3) Uani 1 1 d D U . . .
H83 H 0.176808 0.452911 0.230225 0.053 Uiso 1 1 calc R . . . .
C79 C 0.6560(19) 0.770(2) 0.4610(6) 0.065(5) Uani 1 1 d D U . . .
H79A H 0.692715 0.767479 0.484128 0.078 Uiso 1 1 calc R . . . .
H79B H 0.609862 0.822005 0.462524 0.078 Uiso 1 1 calc R . . . .
C86A C 0.873(3) 0.455(3) 0.1992(9) 0.043(6) Uani 0.57(2) 1 d . U P A 1
H86A H 0.911832 0.513710 0.197008 0.052 Uiso 0.57(2) 1 calc R . P A 1
C75 C 1.1559(15) 0.6969(14) 0.3788(5) 0.038(4) Uani 1 1 d . U . . .
H75 H 1.214517 0.709085 0.391666 0.045 Uiso 1 1 calc R . . . .
C77 C 1.0691(12) 0.6246(12) 0.3277(4) 0.022(3) Uani 1 1 d . U . . .
H77 H 1.070317 0.587024 0.306477 0.026 Uiso 1 1 calc R . . . .
C74 C 1.0667(14) 0.7301(16) 0.3922(5) 0.043(4) Uani 1 1 d . U . . .
H74 H 1.064367 0.766734 0.413604 0.051 Uiso 1 1 calc R . . . .
C81 C 0.784(2) 0.884(2) 0.4309(8) 0.075(7) Uani 1 1 d . U . . .
H81A H 0.817693 0.891942 0.407629 0.112 Uiso 1 1 calc GR . . . .
H81B H 0.831910 0.883694 0.450714 0.112 Uiso 1 1 calc GR . . . .
H81C H 0.738255 0.935169 0.434560 0.112 Uiso 1 1 calc GR . . . .
C80 C 0.7265(18) 0.789(2) 0.4308(6) 0.065(5) Uani 1 1 d D U . . .
H80 H 0.778166 0.740680 0.433642 0.078 Uiso 1 1 calc R . . . .
C78 C 0.2526(11) 0.6038(11) 0.3308(4) 0.016(3) Uani 1 1 d . U . . .
C76 C 1.1581(13) 0.6443(13) 0.3454(5) 0.029(3) Uani 1 1 d . U . . .
C90A C 0.550(3) 0.510(4) 0.5606(12) 0.059(8) Uani 0.57(2) 1 d D U P A 2
H90A H 0.484573 0.524560 0.551261 0.088 Uiso 0.57(2) 1 calc GR . P A 2
H90B H 0.592579 0.563422 0.556985 0.088 Uiso 0.57(2) 1 calc GR . P A 2
H90C H 0.545483 0.495664 0.586589 0.088 Uiso 0.57(2) 1 calc GR . P A 2
C88 C 0.6798(18) 0.4138(16) 0.5409(6) 0.059(5) Uani 1 1 d D U . . .
H88A H 0.660255 0.448189 0.518812 0.071 Uiso 0.57(2) 1 calc R . P A 1
H88B H 0.733533 0.447965 0.552861 0.071 Uiso 0.57(2) 1 calc R . P A 1
H88C H 0.701153 0.427965 0.566057 0.071 Uiso 0.43(2) 1 calc R . P A 2
H88D H 0.710921 0.459127 0.524414 0.071 Uiso 0.43(2) 1 calc R . P A 2
C89B C 0.592(2) 0.405(3) 0.5674(10) 0.053(6) Uani 0.57(2) 1 d D U P A 1
H89B H 0.617248 0.389242 0.592112 0.064 Uiso 0.57(2) 1 calc R . P A 1
C90B C 0.516(5) 0.481(5) 0.5715(17) 0.057(9) Uani 0.43(2) 1 d . U P A 1
H90D H 0.475590 0.483121 0.549510 0.086 Uiso 0.43(2) 1 calc GR . P A 1
H90E H 0.548269 0.540255 0.575071 0.086 Uiso 0.43(2) 1 calc GR . P A 1
H90F H 0.474538 0.466963 0.592575 0.086 Uiso 0.43(2) 1 calc GR . P A 1
C89A C 0.593(4) 0.422(4) 0.5390(16) 0.056(6) Uani 0.43(2) 1 d . U P A 2
H89A H 0.576057 0.429790 0.512729 0.067 Uiso 0.43(2) 1 calc R . P A 2
C86B C 0.841(4) 0.399(4) 0.2015(13) 0.045(6) Uani 0.43(2) 1 d . U P A 2
H86B H 0.790928 0.352008 0.208280 0.054 Uiso 0.43(2) 1 calc R . P A 2
C85B C 0.916(4) 0.375(4) 0.2194(13) 0.044(6) Uani 0.43(2) 1 d . U P A 2
H85A H 0.973414 0.404234 0.207949 0.053 Uiso 0.43(2) 1 calc R . P A 2
H85B H 0.923858 0.306839 0.216319 0.053 Uiso 0.43(2) 1 calc R . P A 2
C85A C 0.951(3) 0.407(3) 0.2238(10) 0.046(6) Uani 0.57(2) 1 d . U P A 1
H85C H 0.967342 0.346064 0.213401 0.055 Uiso 0.57(2) 1 calc R . P A 1
H85D H 1.011535 0.445221 0.223610 0.055 Uiso 0.57(2) 1 calc R . P A 1
C91A C 0.649(4) 0.024(4) 0.5163(11) 0.057(7) Uani 0.51(3) 1 d D U P B 1
H91A H 0.631690 0.016989 0.490252 0.068 Uiso 0.51(3) 1 calc R . P B 1
H91B H 0.691627 -0.028345 0.523693 0.068 Uiso 0.51(3) 1 calc R . P B 1
C92A C 0.559(3) 0.030(4) 0.5401(11) 0.056(7) Uani 0.51(3) 1 d D U P B 1
H92A H 0.508067 -0.014120 0.532009 0.068 Uiso 0.51(3) 1 calc R . P B 1
C93A C 0.600(3) 0.003(4) 0.5776(9) 0.060(10) Uani 0.51(3) 1 d D U P B 1
H93A H 0.662453 0.034147 0.581581 0.090 Uiso 0.51(3) 1 calc GR . P B 1
H93B H 0.608939 -0.063973 0.578659 0.090 Uiso 0.51(3) 1 calc GR . P B 1
H93C H 0.553822 0.022296 0.596593 0.090 Uiso 0.51(3) 1 calc GR . P B 1
C92B C 0.628(4) 0.042(4) 0.5227(13) 0.056(7) Uani 0.49(3) 1 d D U P B 2
H92B H 0.594639 0.036075 0.498523 0.067 Uiso 0.49(3) 1 calc R . P B 2
C93B C 0.687(3) -0.044(3) 0.5329(13) 0.058(10) Uani 0.49(3) 1 d D U P B 2
H93D H 0.750602 -0.040894 0.520825 0.088 Uiso 0.49(3) 1 calc GR . P B 2
H93E H 0.652388 -0.099451 0.525126 0.088 Uiso 0.49(3) 1 calc GR . P B 2
H93F H 0.696390 -0.045141 0.559320 0.088 Uiso 0.49(3) 1 calc GR . P B 2
C91B C 0.558(3) 0.050(4) 0.5541(13) 0.055(7) Uani 0.49(3) 1 d D U P B 2
H91C H 0.510113 -0.001984 0.554289 0.066 Uiso 0.49(3) 1 calc R . P B 2
H91D H 0.592281 0.051306 0.577760 0.066 Uiso 0.49(3) 1 calc R . P B 2
C87A C 0.878(3) 0.437(3) 0.1615(10) 0.049(8) Uani 0.57(2) 1 d . U P A 1
H87A H 0.938528 0.462460 0.151654 0.074 Uiso 0.57(2) 1 calc GR . P A 1
H87B H 0.822292 0.466423 0.149250 0.074 Uiso 0.57(2) 1 calc GR . P A 1
H87C H 0.875831 0.370241 0.157395 0.074 Uiso 0.57(2) 1 calc GR . P A 1
C87B C 0.831(5) 0.408(5) 0.1532(15) 0.055(9) Uani 0.43(2) 1 d . U P A 2
H87D H 0.859318 0.466759 0.145080 0.083 Uiso 0.43(2) 1 calc GR . P A 2
H87E H 0.761690 0.406405 0.146312 0.083 Uiso 0.43(2) 1 calc GR . P A 2
H87F H 0.864920 0.356440 0.141692 0.083 Uiso 0.43(2) 1 calc GR . P A 2
O1 O 0.5512(11) 0.2755(10) 0.1964(4) 0.042(3) Uani 1 1 d . . . . .
H1A H 0.567645 0.252110 0.175569 0.063 Uiso 1 1 d G . . . .
H1B H 0.575287 0.237477 0.212318 0.063 Uiso 1 1 d G . . . .

loop_
_atom_site_aniso_label
_atom_site_aniso_U_11
_atom_site_aniso_U_22
_atom_site_aniso_U_33
_atom_site_aniso_U_23
_atom_site_aniso_U_13
_atom_site_aniso_U_12
W5 0.0147(3) 0.0153(3) 0.0191(3) -0.0007(2) -0.0011(2) 0.0007(3)
W6 0.0150(3) 0.0182(3) 0.0213(3) 0.0012(3) 0.0021(2) 0.0030(3)
W7 0.0111(3) 0.0277(4) 0.0213(3) 0.0043(3) -0.0013(2) 0.0015(3)
W10 0.0126(3) 0.0267(4) 0.0195(3) -0.0022(3) 0.0004(2) -0.0003(3)
W4 0.0171(3) 0.0228(4) 0.0257(3) 0.0064(3) -0.0011(3) 0.0011(3)
W2 0.0170(3) 0.0405(5) 0.0192(3) 0.0066(3) -0.0001(2) -0.0037(3)
W8 0.0158(3) 0.0400(4) 0.0186(3) -0.0025(3) -0.0030(2) -0.0027(3)
W3 0.0159(3) 0.0399(4) 0.0213(3) 0.0093(3) -0.0034(3) -0.0009(3)
W9 0.0169(3) 0.0414(5) 0.0187(3) -0.0066(3) 0.0022(2) -0.0035(3)
Ni15 0.0110(9) 0.0166(10) 0.0180(9) -0.0001(8) -0.0011(7) 0.0009(8)
Ni13 0.0112(9) 0.0205(11) 0.0234(10) -0.0049(8) 0.0003(8) 0.0010(9)
Ni12 0.0121(9) 0.0225(11) 0.0211(9) -0.0031(8) 0.0001(7) 0.0006(9)
Ni16 0.0123(9) 0.0188(10) 0.0224(9) -0.0025(8) -0.0022(7) 0.0003(8)
Ni14 0.0144(10) 0.0220(11) 0.0204(9) 0.0004(8) 0.0006(8) 0.0011(9)
Ni11 0.0209(11) 0.0337(13) 0.0279(11) -0.0141(10) 0.0019(8) -0.0019(11)
Ni7 0.0175(10) 0.0511(16) 0.0231(10) 0.0051(11) 0.0000(8) 0.0040(12)
P1 0.0099(17) 0.0107(19) 0.0168(17) -0.0001(15) -0.0024(13) 0.0007(15)
O51 0.012(5) 0.012(6) 0.022(5) 0.000(4) -0.002(4) 0.003(4)
O36 0.012(5) 0.030(7) 0.028(5) 0.007(5) 0.002(4) -0.001(5)
O34 0.012(5) 0.028(7) 0.019(5) 0.000(5) 0.000(4) -0.002(5)
O31 0.015(5) 0.022(6) 0.022(5) 0.004(5) 0.000(4) 0.002(5)
O70 0.011(5) 0.024(6) 0.018(5) -0.001(5) 0.000(4) -0.005(5)
O40 0.017(5) 0.012(5) 0.024(5) 0.000(4) -0.004(4) -0.005(5)
O69 0.004(5) 0.023(6) 0.020(5) -0.013(5) -0.001(4) 0.000(5)
O47 0.011(4) 0.025(5) 0.020(4) 0.006(4) -0.004(3) 0.002(4)
O43 0.011(5) 0.036(7) 0.022(5) 0.009(5) 0.000(4) -0.006(5)
O35 0.017(4) 0.027(5) 0.021(4) 0.007(4) -0.004(4) 0.006(4)
O32 0.011(5) 0.018(6) 0.030(6) -0.001(5) 0.001(4) 0.001(5)
O67 0.018(5) 0.031(5) 0.018(4) -0.009(4) 0.001(4) -0.005(4)
O42 0.019(6) 0.024(6) 0.017(5) 0.002(5) -0.006(4) -0.001(5)
O37 0.022(6) 0.030(7) 0.017(5) 0.007(5) 0.001(4) -0.005(6)
O68 0.014(4) 0.017(4) 0.021(4) 0.002(4) -0.001(3) 0.006(4)
O61 0.018(4) 0.007(4) 0.016(4) -0.003(4) 0.005(3) 0.000(4)
O49 0.019(6) 0.032(7) 0.016(5) -0.006(5) 0.008(4) 0.003(5)
O44 0.022(6) 0.023(6) 0.017(5) -0.005(5) -0.002(4) -0.006(5)
O38 0.014(4) 0.038(5) 0.025(4) 0.005(4) -0.005(4) -0.003(4)
O63 0.018(6) 0.037(7) 0.020(5) 0.004(5) -0.001(4) 0.003(6)
O41 0.016(5) 0.035(7) 0.009(5) -0.002(5) 0.007(4) -0.002(5)
O48 0.013(5) 0.050(9) 0.016(5) -0.012(5) 0.004(4) -0.009(6)
O62 0.014(4) 0.017(4) 0.021(4) -0.002(3) -0.004(3) 0.005(3)
O66 0.012(5) 0.030(7) 0.023(5) -0.016(5) 0.001(4) 0.000(5)
O54 0.015(5) 0.020(6) 0.032(6) -0.004(5) -0.001(5) 0.008(5)
O65 0.017(4) 0.020(4) 0.026(4) -0.001(4) 0.001(4) 0.006(4)
O45 0.017(6) 0.037(8) 0.022(5) -0.002(5) 0.001(4) -0.001(6)
O60 0.012(5) 0.015(6) 0.025(5) 0.003(5) -0.002(4) 0.008(5)
O29 0.031(6) 0.015(6) 0.025(6) -0.001(5) 0.001(5) 0.001(5)
O52 0.032(6) 0.022(7) 0.020(5) 0.002(5) -0.007(5) -0.006(5)
O46 0.047(8) 0.052(9) 0.023(6) -0.019(6) 0.003(6) -0.021(7)
O64 0.017(6) 0.041(8) 0.024(6) -0.007(5) 0.000(5) 0.004(6)
O59 0.015(6) 0.024(6) 0.031(6) -0.011(5) -0.007(5) 0.001(5)
O53 0.019(4) 0.017(4) 0.027(4) -0.001(3) -0.001(3) 0.007(3)
O57 0.016(4) 0.021(5) 0.026(4) -0.010(4) 0.003(4) 0.005(4)
O27 0.018(6) 0.055(9) 0.033(6) 0.010(7) -0.008(5) -0.006(7)
O30 0.013(6) 0.039(8) 0.030(6) -0.003(5) 0.009(5) 0.000(5)
O50 0.016(5) 0.017(5) 0.032(5) -0.004(5) -0.002(4) 0.008(5)
O28 0.019(6) 0.024(7) 0.045(7) 0.010(6) -0.001(5) 0.003(5)
N22 0.022(5) 0.020(5) 0.030(5) -0.003(4) -0.006(4) 0.005(4)
N21 0.026(5) 0.026(5) 0.031(4) 0.002(4) -0.006(4) 0.005(4)
N17 0.053(10) 0.057(11) 0.025(8) -0.021(8) 0.007(7) -0.012(8)
O39 0.024(7) 0.064(10) 0.031(6) 0.020(7) 0.009(5) 0.001(7)
O56 0.020(6) 0.056(8) 0.031(6) -0.007(6) -0.007(5) -0.003(6)
O58 0.014(5) 0.027(7) 0.028(6) -0.004(5) 0.000(4) 0.000(5)
N20 0.022(5) 0.033(6) 0.033(6) 0.000(5) 0.006(5) -0.001(5)
N18 0.027(8) 0.023(8) 0.053(7) -0.009(7) 0.006(6) -0.009(7)
C72 0.017(6) 0.027(6) 0.029(6) 0.002(6) -0.001(5) 0.002(6)
O55 0.046(9) 0.059(11) 0.048(8) -0.022(8) 0.005(7) 0.017(8)
N23 0.034(6) 0.065(7) 0.037(6) 0.003(6) -0.002(5) 0.004(6)
N24 0.028(6) 0.060(7) 0.029(5) 0.011(5) -0.008(5) 0.000(6)
N19 0.026(8) 0.044(10) 0.030(8) 0.017(7) 0.002(6) -0.004(8)
N26 0.028(6) 0.056(7) 0.025(5) 0.008(5) -0.005(5) 0.011(6)
C71 0.015(7) 0.021(8) 0.028(7) -0.001(6) -0.005(6) 0.006(7)
C73 0.032(6) 0.038(6) 0.036(5) -0.006(5) -0.003(5) -0.001(5)
C82 0.045(8) 0.058(8) 0.040(6) 0.011(7) -0.008(6) -0.010(7)
N25 0.035(6) 0.061(7) 0.034(5) 0.014(6) -0.004(5) 0.001(6)
C84 0.055(12) 0.051(13) 0.027(7) -0.004(8) -0.004(7) -0.011(10)
C83 0.045(6) 0.048(6) 0.039(5) 0.004(5) -0.007(5) -0.012(5)
C79 0.071(7) 0.062(7) 0.063(7) -0.001(6) -0.003(5) -0.008(6)
C86A 0.043(7) 0.045(7) 0.041(7) -0.001(5) 0.002(5) 0.000(5)
C75 0.035(6) 0.037(6) 0.041(6) -0.009(5) -0.008(5) 0.004(5)
C77 0.022(5) 0.019(5) 0.026(5) 0.001(4) -0.003(4) 0.003(5)
C74 0.038(6) 0.048(6) 0.043(6) -0.012(5) 0.000(5) 0.003(5)
C81 0.078(11) 0.068(10) 0.078(11) -0.013(9) -0.011(9) -0.018(9)
C80 0.069(7) 0.063(7) 0.062(6) -0.002(6) -0.006(5) -0.010(5)
C78 0.012(7) 0.018(8) 0.019(7) -0.004(6) 0.010(6) -0.005(7)
C76 0.027(7) 0.025(7) 0.034(7) -0.001(6) 0.002(6) 0.008(7)
C90A 0.057(12) 0.063(12) 0.055(12) 0.005(10) -0.002(10) -0.001(10)
C88 0.061(7) 0.060(7) 0.055(7) 0.003(5) 0.007(5) -0.002(6)
C89B 0.054(8) 0.055(8) 0.050(8) 0.001(6) 0.002(6) -0.001(6)
C90B 0.058(13) 0.057(13) 0.057(12) -0.003(10) -0.001(10) 0.000(10)
C89A 0.058(8) 0.057(8) 0.053(8) 0.001(6) 0.001(6) 0.000(6)
C86B 0.045(7) 0.046(7) 0.043(7) 0.000(5) 0.001(5) 0.001(5)
C85B 0.044(8) 0.043(8) 0.044(8) -0.001(5) 0.001(5) 0.000(5)
C85A 0.046(6) 0.046(6) 0.045(6) 0.000(3) 0.001(3) 0.000(3)
C91A 0.057(8) 0.056(8) 0.057(8) 0.002(5) -0.001(5) 0.000(5)
C92A 0.057(8) 0.056(8) 0.057(8) 0.000(5) -0.001(5) 0.001(5)
C93A 0.058(13) 0.059(14) 0.063(13) -0.001(11) 0.002(11) -0.003(11)
C92B 0.056(8) 0.055(8) 0.057(8) 0.001(5) -0.001(5) 0.002(5)
C93B 0.057(13) 0.057(13) 0.061(13) 0.001(11) 0.002(11) -0.007(11)
C91B 0.055(8) 0.055(8) 0.056(8) 0.001(5) 0.000(5) -0.001(5)
C87A 0.051(12) 0.057(12) 0.040(11) 0.000(9) -0.004(9) 0.002(10)
C87B 0.055(13) 0.056(13) 0.055(12) 0.001(10) 0.005(10) -0.004(10)
O1 0.050(9) 0.035(8) 0.040(7) 0.004(7) -0.005(7) -0.003(7)

loop_
_atom_type_symbol
_atom_type_description
_atom_type_scat_dispersion_real
_atom_type_scat_dispersion_imag
_atom_type_scat_source
C C 0.0033 0.0016 'International Tables Vol C Tables 4.2.6.8 and 6.1.1.4'
H H 0.0000 0.0000 'International Tables Vol C Tables 4.2.6.8 and 6.1.1.4'
N N 0.0061 0.0033 'International Tables Vol C Tables 4.2.6.8 and 6.1.1.4'
Ni Ni 0.3393 1.1124 'International Tables Vol C Tables 4.2.6.8 and 6.1.1.4'
O O 0.0106 0.0060 'International Tables Vol C Tables 4.2.6.8 and 6.1.1.4'
P P 0.1023 0.0942 'International Tables Vol C Tables 4.2.6.8 and 6.1.1.4'
W W -0.8490 6.8722 'International Tables Vol C Tables 4.2.6.8 and 6.1.1.4'

loop_
_geom_angle_atom_site_label_1
_geom_angle_atom_site_label_2
_geom_angle_atom_site_label_3
_geom_angle
_geom_angle_site_symmetry_3
O51 W5 O34 86.4(4) .
O51 W5 O40 157.0(4) .
O51 W5 O41 83.9(4) .
O34 W5 O41 73.0(4) .
O40 W5 O34 82.6(4) .
O40 W5 O41 73.6(4) .
O68 W5 O51 92.3(4) .
O68 W5 O34 157.5(4) .
O68 W5 O40 90.2(4) .
O68 W5 O41 84.5(4) .
O52 W5 O51 100.1(5) .
O52 W5 O34 99.9(5) .
O52 W5 O40 101.7(5) .
O52 W5 O68 102.4(5) .
O52 W5 O41 171.8(5) .
O31 W6 O40 156.0(4) .
O31 W6 O32 83.8(5) .
O31 W6 O41 83.9(4) .
O40 W6 O32 83.6(4) .
O40 W6 O41 72.8(4) .
O32 W6 O41 72.0(4) .
O61 W6 O31 93.0(5) .
O61 W6 O40 90.9(4) .
O61 W6 O32 157.4(4) .
O61 W6 O41 85.4(4) .
O29 W6 O31 100.1(5) .
O29 W6 O40 102.0(5) .
O29 W6 O32 99.1(5) .
O29 W6 O61 103.5(5) .
O29 W6 O41 169.9(5) .
O31 W7 O47 85.9(4) .
O31 W7 O43 155.6(4) .
O31 W7 O42 83.7(4) .
O70 W7 O31 91.3(5) .
O70 W7 O47 153.3(4) .
O70 W7 O43 89.2(5) .
O70 W7 O42 80.4(4) .
O47 W7 O42 72.9(4) .
O43 W7 O47 82.8(4) .
O43 W7 O42 72.4(4) .
O30 W7 O31 101.3(5) .
O30 W7 O70 104.9(5) .
O30 W7 O47 101.7(5) .
O30 W7 O43 102.1(5) .
O30 W7 O42 172.5(4) .
O51 W10 O44 85.6(4) .
O51 W10 O63 82.7(4) .
O44 W10 O63 72.7(4) .
O65 W10 O51 88.3(4) .
O65 W10 O44 155.6(5) .
O65 W10 O63 83.1(4) .
O65 W10 O64 92.8(5) .
O64 W10 O51 157.0(4) .
O64 W10 O44 84.0(5) .
O64 W10 O63 74.7(4) .
O50 W10 O51 100.8(4) .
O50 W10 O44 100.2(5) .
O50 W10 O63 171.9(4) .
O50 W10 O65 104.2(5) .
O50 W10 O64 101.1(5) .
O36 W4 O35 84.7(4) .
O36 W4 O41 82.7(4) .
O34 W4 O36 88.3(4) .
O34 W4 O35 156.4(5) .
O34 W4 O32 89.3(4) .
O34 W4 O41 72.8(4) .
O35 W4 O41 83.9(4) .
O32 W4 O36 154.0(5) .
O32 W4 O35 87.2(4) .
O32 W4 O41 71.9(4) .
O28 W4 O36 102.9(5) .
O28 W4 O34 100.0(5) .
O28 W4 O35 103.5(5) .
O28 W4 O32 103.0(5) .
O28 W4 O41 170.9(4) .
O36 W2 O63 81.7(4) .
O44 W2 O36 86.3(4) .
O44 W2 O38 157.3(5) .
O44 W2 O63 72.8(4) .
O38 W2 O36 83.8(5) .
O38 W2 O63 85.5(4) .
O45 W2 O36 153.7(5) .
O45 W2 O44 89.6(5) .
O45 W2 O38 90.2(5) .
O45 W2 O63 72.3(4) .
O39 W2 O36 104.5(6) .
O39 W2 O44 99.3(5) .
O39 W2 O38 102.9(5) .
O39 W2 O63 169.9(5) .
O39 W2 O45 101.7(6) .
O43 W8 O42 74.0(4) .
O43 W8 O37 84.1(5) .
O43 W8 O48 155.2(5) .
O67 W8 O43 92.9(5) .
O67 W8 O42 84.8(4) .
O67 W8 O37 156.7(5) .
O67 W8 O48 89.6(5) .
O37 W8 O42 72.1(4) .
O48 W8 O42 81.7(4) .
O48 W8 O37 83.8(5) .
O56 W8 O43 102.9(5) .
O56 W8 O67 104.1(6) .
O56 W8 O42 170.9(5) .
O56 W8 O37 99.1(6) .
O56 W8 O48 100.3(5) .
O47 W3 O35 89.0(5) .
O47 W3 O42 74.0(4) .
O47 W3 O37 89.2(5) .
O47 W3 O38 158.4(4) .
O35 W3 O42 84.1(4) .
O35 W3 O37 155.4(4) .
O35 W3 O38 84.4(5) .
O37 W3 O42 71.9(4) .
O38 W3 O42 84.9(4) .
O38 W3 O37 88.4(5) .
O27 W3 O47 101.3(5) .
O27 W3 O35 102.9(6) .
O27 W3 O42 171.7(5) .
O27 W3 O37 101.5(6) .
O27 W3 O38 100.3(5) .
O49 W9 O63 85.1(4) .
O49 W9 O48 93.0(5) .
O49 W9 O45 156.0(5) .
O49 W9 O64 90.4(5) .
O48 W9 O63 83.1(4) .
O48 W9 O45 86.0(5) .
O48 W9 O64 155.2(5) .
O45 W9 O63 70.9(4) .
O46 W9 O49 103.4(6) .
O46 W9 O63 169.5(5) .
O46 W9 O48 102.3(5) .
O46 W9 O45 100.2(6) .
O46 W9 O64 100.7(5) .
O64 W9 O63 72.7(4) .
O64 W9 O45 81.1(5) .
O68 Ni15 O69 87.8(4) .
O68 Ni15 O59 94.5(4) .
O61 Ni15 O69 90.7(4) .
O61 Ni15 O68 98.9(4) .
O61 Ni15 O59 89.2(4) .
O62 Ni15 O69 83.2(4) .
O62 Ni15 O68 81.5(4) .
O62 Ni15 O61 173.8(4) .
O62 Ni15 O59 96.9(4) .
O60 Ni15 O69 82.4(4) .
O60 Ni15 O68 169.9(4) .
O60 Ni15 O61 83.6(4) .
O60 Ni15 O62 95.0(4) .
O60 Ni15 O59 95.3(4) .
O59 Ni15 O69 177.7(4) .
O69 Ni13 Ni16 91.8(3) .
O49 Ni13 Ni16 140.2(3) .
O49 Ni13 O69 88.6(4) .
O62 Ni13 Ni16 42.8(3) .
O62 Ni13 O69 82.5(4) .
O62 Ni13 O49 170.9(4) .
O62 Ni13 O54 92.5(4) .
O66 Ni13 Ni16 137.9(3) .
O66 Ni13 O69 82.9(4) .
O66 Ni13 O49 81.7(4) .
O66 Ni13 O62 95.2(4) .
O66 Ni13 O54 101.9(5) .
O66 Ni13 O65 169.6(4) .
O54 Ni13 Ni16 81.6(3) .
O54 Ni13 O69 173.4(4) .
O54 Ni13 O49 96.6(4) .
O65 Ni13 Ni16 43.8(3) .
O65 Ni13 O69 86.9(4) .
O65 Ni13 O49 96.5(4) .
O65 Ni13 O62 85.1(4) .
O65 Ni13 O54 88.4(4) .
O70 Ni12 Ni14 43.5(3) .
O70 Ni12 O69 87.0(4) .
O70 Ni12 O67 97.3(4) .
O69 Ni12 Ni14 93.7(3) .
O67 Ni12 Ni14 140.1(3) .
O67 Ni12 O69 90.4(4) .
O66 Ni12 Ni14 136.0(3) .
O66 Ni12 O70 170.1(4) .
O66 Ni12 O69 83.1(4) .
O66 Ni12 O67 83.9(4) .
O66 Ni12 O57 103.4(5) .
O60 Ni12 Ni14 41.3(3) .
O60 Ni12 O70 82.5(4) .
O60 Ni12 O69 82.7(4) .
O60 Ni12 O67 173.1(5) .
O60 Ni12 O66 95.1(4) .
O60 Ni12 O57 96.1(4) .
O57 Ni12 Ni14 81.3(3) .
O57 Ni12 O70 86.5(4) .
O57 Ni12 O69 173.5(4) .
O57 Ni12 O67 90.8(4) .
O68 Ni16 Ni13 87.8(3) .
O62 Ni16 Ni13 43.2(3) .
O62 Ni16 O68 79.1(4) .
O62 Ni16 O65 84.7(4) .
O62 Ni16 O53 92.4(4) .
O62 Ni16 N22 95.6(5) .
O62 Ni16 N21 179.3(5) .
O65 Ni16 Ni13 43.0(3) .
O65 Ni16 O68 84.3(4) .
O65 Ni16 N22 177.5(5) .
O65 Ni16 N21 95.9(5) .
O53 Ni16 Ni13 78.6(3) .
O53 Ni16 O68 166.1(4) .
O53 Ni16 O65 83.9(4) .
O53 Ni16 N22 98.6(5) .
O53 Ni16 N21 88.0(5) .
N22 Ni16 Ni13 137.8(4) .
N22 Ni16 O68 93.3(5) .
N21 Ni16 Ni13 137.4(4) .
N21 Ni16 O68 100.5(5) .
N21 Ni16 N22 83.8(5) .
O70 Ni14 Ni12 43.4(3) .
O70 Ni14 O61 81.9(4) .
O70 Ni14 O58 83.5(4) .
O70 Ni14 N20 98.9(5) .
O70 Ni14 N19 177.1(5) .
O61 Ni14 Ni12 87.6(2) .
O60 Ni14 Ni12 41.9(3) .
O60 Ni14 O70 83.0(4) .
O60 Ni14 O61 78.5(4) .
O60 Ni14 O58 94.8(4) .
O60 Ni14 N20 172.7(6) .
O60 Ni14 N19 94.7(5) .
O58 Ni14 Ni12 78.3(3) .
O58 Ni14 O61 164.5(4) .
N20 Ni14 Ni12 141.5(4) .
N20 Ni14 O61 94.7(5) .
N20 Ni14 O58 92.3(5) .
N19 Ni14 Ni12 134.8(5) .
N19 Ni14 O61 95.9(5) .
N19 Ni14 O58 98.5(5) .
N19 Ni14 N20 83.2(6) .
O49 Ni11 O67 84.4(4) .
O49 Ni11 O55 85.5(6) .
O66 Ni11 O67 81.2(4) .
O66 Ni11 O49 81.3(4) .
O66 Ni11 N17 176.5(6) .
O66 Ni11 N18 92.4(5) .
O66 Ni11 O55 91.4(5) .
N17 Ni11 O67 95.7(6) .
N17 Ni11 O49 100.1(6) .
N17 Ni11 O55 92.0(6) .
N18 Ni11 O67 90.8(5) .
N18 Ni11 O49 172.6(5) .
N18 Ni11 N17 86.0(6) .
N18 Ni11 O55 98.6(7) .
O55 Ni11 O67 168.3(5) .
N23 Ni7 N26 178.4(6) .
N23 Ni7 N25 94.6(8) .
N24 Ni7 N23 86.7(8) .
N24 Ni7 N26 93.2(7) .
N24 Ni7 N25 178.7(8) .
N26 Ni7 N25 85.6(7) .
O69 P1 O63 110.5(6) .
O69 P1 O41 109.5(5) .
O42 P1 O69 111.0(6) .
O42 P1 O63 107.8(6) .
O42 P1 O41 109.6(6) .
O41 P1 O63 108.5(6) .
W5 O51 W10 148.9(6) .
W4 O36 W2 153.4(6) .
W4 O34 W5 124.6(6) .
W6 O31 W7 146.5(6) .
W7 O70 Ni12 138.1(5) .
W7 O70 Ni14 128.3(6) .
Ni12 O70 Ni14 93.2(4) .
W5 O40 W6 122.7(5) .
Ni13 O69 Ni15 91.6(4) .
Ni12 O69 Ni15 91.3(4) .
Ni12 O69 Ni13 91.6(4) .
P1 O69 Ni15 124.0(6) .
P1 O69 Ni13 125.2(6) .
P1 O69 Ni12 123.4(5) .
W3 O47 W7 125.0(5) .
W8 O43 W7 125.1(6) .
W3 O35 W4 152.1(6) .
W4 O32 W6 126.3(6) .
W8 O67 Ni12 132.9(6) .
W8 O67 Ni11 130.4(5) .
Ni12 O67 Ni11 93.7(4) .
W7 O42 W3 88.0(3) .
W8 O42 W7 88.3(3) .
W8 O42 W3 89.7(3) .
P1 O42 W7 124.9(5) .
P1 O42 W8 126.7(6) .
P1 O42 W3 126.9(6) .
W3 O37 W8 125.8(5) .
W5 O68 Ni15 134.0(5) .
W5 O68 Ni16 125.6(5) .
Ni15 O68 Ni16 96.6(5) .
W6 O61 Ni15 133.1(5) .
W6 O61 Ni14 128.7(5) .
Ni15 O61 Ni14 93.0(4) .
W9 O49 Ni13 134.8(6) .
W9 O49 Ni11 127.0(5) .
Ni13 O49 Ni11 94.8(4) .
W2 O44 W10 124.4(6) .
W2 O38 W3 151.9(6) .
W10 O63 W2 89.6(4) .
W10 O63 W9 89.1(4) .
W9 O63 W2 89.5(3) .
P1 O63 W10 125.7(5) .
P1 O63 W2 127.5(7) .
P1 O63 W9 123.8(7) .
W5 O41 W6 90.5(3) .
W5 O41 W4 89.6(4) .
W6 O41 W4 89.5(4) .
P1 O41 W5 125.1(6) .
P1 O41 W6 125.5(6) .
P1 O41 W4 125.5(5) .
W9 O48 W8 148.9(6) .
Ni15 O62 Ni13 102.6(4) .
Ni15 O62 Ni16 102.3(5) .
Ni16 O62 Ni13 94.0(4) .
Ni13 O66 Ni12 102.2(5) .
Ni11 O66 Ni13 100.5(5) .
Ni11 O66 Ni12 99.9(5) .
C78 O54 Ni13 121.0(10) .
W10 O65 Ni13 136.7(6) .
W10 O65 Ni16 129.2(6) .
Ni13 O65 Ni16 93.2(4) .
W2 O45 W9 127.2(5) .
Ni15 O60 Ni12 103.5(5) .
Ni14 O60 Ni15 104.2(5) .
Ni14 O60 Ni12 96.8(4) .
W10 O64 W9 122.9(6) .
Ni15 O59 H59A 114.1 .
Ni15 O59 H59B 115.9 .
H59A O59 H59B 97.6 .
C78 O53 Ni16 127.8(10) .
C71 O57 Ni12 122.2(11) .
Ni16 N22 H22A 110.0 .
Ni16 N22 H22B 110.0 .
H22A N22 H22B 108.4 .
C83 N22 Ni16 108.4(10) .
C83 N22 H22A 110.0 .
C83 N22 H22B 110.0 .
Ni16 N21 H21A 108.9 .
Ni16 N21 H21B 108.9 .
H21A N21 H21B 107.7 .
C82 N21 Ni16 113.2(11) .
C82 N21 H21A 108.9 .
C82 N21 H21B 108.9 .
Ni11 N17 H17A 110.6 .
Ni11 N17 H17B 110.6 .
H17A N17 H17B 108.7 .
C79 N17 Ni11 105.8(13) .
C79 N17 H17A 110.6 .
C79 N17 H17B 110.6 .
C71 O58 Ni14 121.1(10) .
Ni14 N20 H20C 110.0 .
Ni14 N20 H20D 110.0 .
Ni14 N20 H20A 108.9 .
Ni14 N20 H20B 108.9 .
H20C N20 H20D 108.4 .
H20A N20 H20B 107.8 .
C85B N20 Ni14 108(2) .
C85B N20 H20C 110.0 .
C85B N20 H20D 110.0 .
C85A N20 Ni14 113.2(19) .
C85A N20 H20A 108.9 .
C85A N20 H20B 108.9 .
Ni11 N18 H18A 110.3 .
Ni11 N18 H18B 110.3 .
H18A N18 H18B 108.5 .
C80 N18 Ni11 107.3(12) .
C80 N18 H18A 110.3 .
C80 N18 H18B 110.3 .
C73 C72 C71 120.9(15) .
C73 C72 C77 116.5(15) .
C77 C72 C71 122.3(15) .
Ni11 O55 H55A 110.8 .
Ni11 O55 H55B 111.4 .
H55A O55 H55B 102.7 .
Ni7 N23 H23A 109.6 .
Ni7 N23 H23B 109.6 .
Ni7 N23 H23C 111.2 .
Ni7 N23 H23D 111.2 .
H23A N23 H23B 108.1 .
H23C N23 H23D 109.1 .
C89B N23 Ni7 110.2(17) .
C89B N23 H23A 109.6 .
C89B N23 H23B 109.6 .
C89A N23 Ni7 103(2) .
C89A N23 H23C 111.2 .
C89A N23 H23D 111.2 .
Ni7 N24 H24A 109.1 .
Ni7 N24 H24B 109.1 .
H24A N24 H24B 107.9 .
C88 N24 Ni7 112.4(13) .
C88 N24 H24A 109.1 .
C88 N24 H24B 109.1 .
Ni14 N19 H19A 109.4 .
Ni14 N19 H19B 109.4 .
Ni14 N19 H19C 111.6 .
Ni14 N19 H19D 111.6 .
H19A N19 H19B 108.0 .
H19C N19 H19D 109.4 .
C86A N19 Ni14 111.3(17) .
C86A N19 H19A 109.4 .
C86A N19 H19B 109.4 .
C86B N19 Ni14 100.9(18) .
C86B N19 H19C 111.6 .
C86B N19 H19D 111.6 .
Ni7 N26 H26A 107.7 .
Ni7 N26 H26B 107.7 .
Ni7 N26 H26C 111.2 .
Ni7 N26 H26D 111.2 .
H26A N26 H26B 107.1 .
H26C N26 H26D 109.1 .
C91A N26 Ni7 118.5(19) .
C91A N26 H26A 107.7 .
C91A N26 H26B 107.7 .
C92B N26 Ni7 103.0(18) .
C92B N26 H26C 111.2 .
C92B N26 H26D 111.2 .
O57 C71 O58 124.8(14) .
O57 C71 C72 119.7(14) .
O58 C71 C72 115.5(13) .
C72 C73 H73 118.3 .
C72 C73 C74 123.4(18) .
C74 C73 H73 118.3 .
N21 C82 H82A 109.1 .
N21 C82 H82B 109.1 .
N21 C82 C83 112.4(16) .
H82A C82 H82B 107.9 .
C83 C82 H82A 109.1 .
C83 C82 H82B 109.1 .
Ni7 N25 H25A 109.6 .
Ni7 N25 H25B 109.6 .
Ni7 N25 H25C 109.8 .
Ni7 N25 H25D 109.8 .
H25A N25 H25B 108.1 .
H25C N25 H25D 108.2 .
C92A N25 Ni7 110.2(19) .
C92A N25 H25A 109.6 .
C92A N25 H25B 109.6 .
C91B N25 Ni7 110(2) .
C91B N25 H25C 109.8 .
C91B N25 H25D 109.8 .
H84A C84 H84B 109.5 .
H84A C84 H84C 109.5 .
H84B C84 H84C 109.5 .
C83 C84 H84A 109.5 .
C83 C84 H84B 109.5 .
C83 C84 H84C 109.5 .
N22 C83 C84 117.5(15) .
N22 C83 H83 96.0 .
C82 C83 N22 119.0(14) .
C82 C83 C84 120.2(16) .
C82 C83 H83 96.0 .
C84 C83 H83 96.0 .
N17 C79 H79A 108.3 .
N17 C79 H79B 108.3 .
N17 C79 C80 116(2) .
H79A C79 H79B 107.4 .
C80 C79 H79A 108.3 .
C80 C79 H79B 108.3 .
N19 C86A H86A 92.9 .
N19 C86A C85A 117(3) .
C85A C86A H86A 92.9 .
C87A C86A N19 125(3) .
C87A C86A H86A 92.9 .
C87A C86A C85A 117(3) .
C74 C75 H75 120.2 .
C74 C75 C76 119.6(17) .
C76 C75 H75 120.2 .
C72 C77 H77 118.6 .
C76 C77 C72 122.8(15) .
C76 C77 H77 118.6 .
C73 C74 H74 120.6 .
C75 C74 C73 118.8(18) .
C75 C74 H74 120.6 .
H81A C81 H81B 109.5 .
H81A C81 H81C 109.5 .
H81B C81 H81C 109.5 .
C80 C81 H81A 109.5 .
C80 C81 H81B 109.5 .
C80 C81 H81C 109.5 .
N18 C80 C81 112(2) .
N18 C80 H80 104.5 .
C79 C80 N18 111.3(19) .
C79 C80 C81 119(2) .
C79 C80 H80 104.5 .
C81 C80 H80 104.5 .
O54 C78 C76 117.7(13) 1_455
O53 C78 O54 127.6(14) .
O53 C78 C76 114.7(14) 1_455
C75 C76 C78 121.3(15) 1_655
C77 C76 C75 118.7(16) .
C77 C76 C78 119.8(15) 1_655
H90A C90A H90B 109.5 .
H90A C90A H90C 109.5 .
H90B C90A H90C 109.5 .
C89A C90A H90A 109.5 .
C89A C90A H90B 109.5 .
C89A C90A H90C 109.5 .
N24 C88 H88A 110.1 .
N24 C88 H88B 110.1 .
N24 C88 H88C 109.2 .
N24 C88 H88D 109.2 .
N24 C88 C89B 108(2) .
H88A C88 H88B 108.4 .
H88C C88 H88D 107.9 .
C89B C88 H88A 110.1 .
C89B C88 H88B 110.1 .
C89A C88 N24 112(4) .
C89A C88 H88C 109.2 .
C89A C88 H88D 109.2 .
N23 C89B C88 107(2) .
N23 C89B H89B 108.3 .
N23 C89B C90B 101(3) .
C88 C89B H89B 108.3 .
C90B C89B C88 123(4) .
C90B C89B H89B 108.3 .
C89B C90B H90D 109.5 .
C89B C90B H90E 109.5 .
C89B C90B H90F 109.5 .
H90D C90B H90E 109.5 .
H90D C90B H90F 109.5 .
H90E C90B H90F 109.5 .
N23 C89A H89A 107.3 .
C90A C89A N23 107(4) .
C90A C89A H89A 107.3 .
C88 C89A N23 113(5) .
C88 C89A C90A 114(5) .
C88 C89A H89A 107.3 .
N19 C86B H86B 103.9 .
N19 C86B C87B 104(4) .
C85B C86B N19 112(4) .
C85B C86B H86B 103.9 .
C85B C86B C87B 127(5) .
C87B C86B H86B 103.9 .
N20 C85B H85A 107.7 .
N20 C85B H85B 107.7 .
C86B C85B N20 118(4) .
C86B C85B H85A 107.7 .
C86B C85B H85B 107.7 .
H85A C85B H85B 107.1 .
N20 C85A C86A 113(3) .
N20 C85A H85C 109.1 .
N20 C85A H85D 109.1 .
C86A C85A H85C 109.1 .
C86A C85A H85D 109.1 .
H85C C85A H85D 107.8 .
N26 C91A H91A 111.9 .
N26 C91A H91B 111.9 .
H91A C91A H91B 109.6 .
C92A C91A N26 100(4) .
C92A C91A H91A 111.9 .
C92A C91A H91B 111.9 .
N25 C92A H92A 111.0 .
C91A C92A N25 118(4) .
C91A C92A H92A 111.0 .
C91A C92A C93A 102(2) .
C93A C92A N25 104(4) .
C93A C92A H92A 111.0 .
C92A C93A H93A 109.5 .
C92A C93A H93B 109.5 .
C92A C93A H93C 109.5 .
H93A C93A H93B 109.5 .
H93A C93A H93C 109.5 .
H93B C93A H93C 109.5 .
N26 C92B H92B 113.4 .
C93B C92B N26 106(4) .
C93B C92B H92B 113.4 .
C91B C92B N26 108(4) .
C91B C92B H92B 113.4 .
C91B C92B C93B 102(2) .
C92B C93B H93D 109.5 .
C92B C93B H93E 109.5 .
C92B C93B H93F 109.5 .
H93D C93B H93E 109.5 .
H93D C93B H93F 109.5 .
H93E C93B H93F 109.5 .
N25 C91B C92B 101(3) .
N25 C91B H91C 111.6 .
N25 C91B H91D 111.6 .
C92B C91B H91C 111.6 .
C92B C91B H91D 111.6 .
H91C C91B H91D 109.4 .
C86A C87A H87A 109.5 .
C86A C87A H87B 109.5 .
C86A C87A H87C 109.5 .
H87A C87A H87B 109.5 .
H87A C87A H87C 109.5 .
H87B C87A H87C 109.5 .
C86B C87B H87D 109.5 .
C86B C87B H87E 109.5 .
C86B C87B H87F 109.5 .
H87D C87B H87E 109.5 .
H87D C87B H87F 109.5 .
H87E C87B H87F 109.5 .
H1A O1 H1B 104.5 .

loop_
_geom_bond_atom_site_label_1
_geom_bond_atom_site_label_2
_geom_bond_distance
_geom_bond_site_symmetry_2
W5 O51 1.894(10) .
W5 O34 2.011(11) .
W5 O40 1.943(10) .
W5 O68 1.815(11) .
W5 O41 2.397(10) .
W5 O52 1.708(10) .
W6 O31 1.912(10) .
W6 O40 1.956(10) .
W6 O32 1.990(11) .
W6 O61 1.816(10) .
W6 O41 2.422(9) .
W6 O29 1.719(11) .
W7 O31 1.924(11) .
W7 O70 1.814(11) .
W7 O47 1.990(10) .
W7 O43 1.949(11) .
W7 O42 2.460(10) .
W7 O30 1.723(10) .
W10 O51 1.928(10) .
W10 O44 1.988(11) .
W10 O63 2.403(11) .
W10 O65 1.805(11) .
W10 O64 1.911(11) .
W10 O50 1.739(11) .
W4 O36 1.900(10) .
W4 O34 1.881(10) .
W4 O35 1.911(11) .
W4 O32 1.888(10) .
W4 O41 2.492(12) .
W4 O28 1.704(12) .
W2 O36 1.927(11) .
W2 O44 1.889(10) .
W2 O38 1.902(10) .
W2 O63 2.463(12) .
W2 O45 1.869(12) .
W2 O39 1.713(12) .
W8 O43 1.891(10) .
W8 O67 1.804(11) .
W8 O42 2.432(11) .
W8 O37 1.981(12) .
W8 O48 1.929(10) .
W8 O56 1.707(12) .
W3 O47 1.884(10) .
W3 O35 1.906(11) .
W3 O42 2.485(10) .
W3 O37 1.913(12) .
W3 O38 1.910(11) .
W3 O27 1.725(12) .
W9 O49 1.816(11) .
W9 O63 2.448(12) .
W9 O48 1.903(11) .
W9 O45 1.992(12) .
W9 O46 1.722(12) .
W9 O64 1.963(11) .
Ni15 O69 2.201(10) .
Ni15 O68 2.056(11) .
Ni15 O61 2.049(10) .
Ni15 O62 1.998(10) .
Ni15 O60 1.986(11) .
Ni15 O59 2.080(11) .
Ni13 Ni16 2.967(3) .
Ni13 O69 2.193(10) .
Ni13 O49 2.085(10) .
Ni13 O62 2.036(10) .
Ni13 O66 2.008(11) .
Ni13 O54 2.064(11) .
Ni13 O65 2.027(11) .
Ni12 Ni14 2.975(3) .
Ni12 O70 2.046(11) .
Ni12 O69 2.175(10) .
Ni12 O67 2.047(10) .
Ni12 O66 2.016(11) .
Ni12 O60 2.000(10) .
Ni12 O57 2.036(11) .
Ni16 O68 2.133(10) .
Ni16 O62 2.020(11) .
Ni16 O65 2.058(10) .
Ni16 O53 2.033(11) .
Ni16 N22 2.072(13) .
Ni16 N21 2.058(14) .
Ni14 O70 2.050(10) .
Ni14 O61 2.259(10) .
Ni14 O60 1.977(10) .
Ni14 O58 2.120(11) .
Ni14 N20 2.070(14) .
Ni14 N19 2.059(13) .
Ni11 O67 2.165(12) .
Ni11 O49 2.105(12) .
Ni11 O66 2.002(10) .
Ni11 N17 2.074(14) .
Ni11 N18 2.061(15) .
Ni11 O55 2.122(14) .
Ni7 N23 1.891(18) .
Ni7 N24 1.882(16) .
Ni7 N26 1.903(16) .
Ni7 N25 1.914(18) .
P1 O69 1.544(12) .
P1 O42 1.522(10) .
P1 O63 1.552(11) .
P1 O41 1.550(11) .
O54 C78 1.280(18) .
O59 H59A 0.9597 .
O59 H59B 0.9676 .
O53 C78 1.245(18) .
O57 C71 1.221(18) .
N22 H22A 0.8900 .
N22 H22B 0.8900 .
N22 C83 1.460(18) .
N21 H21A 0.8900 .
N21 H21B 0.8900 .
N21 C82 1.45(2) .
N17 H17A 0.8900 .
N17 H17B 0.8900 .
N17 C79 1.44(3) .
O58 C71 1.304(18) .
N20 H20C 0.8900 .
N20 H20D 0.8900 .
N20 H20A 0.8900 .
N20 H20B 0.8900 .
N20 C85B 1.51(5) .
N20 C85A 1.40(4) .
N18 H18A 0.8900 .
N18 H18B 0.8900 .
N18 C80 1.48(3) .
C72 C71 1.50(2) .
C72 C73 1.36(2) .
C72 C77 1.40(2) .
O55 H55A 0.8832 .
O55 H55B 0.8835 .
N23 H23A 0.8900 .
N23 H23B 0.8900 .
N23 H23C 0.8900 .
N23 H23D 0.8900 .
N23 C89B 1.45(2) .
N23 C89A 1.67(6) .
N24 H24A 0.8900 .
N24 H24B 0.8900 .
N24 C88 1.49(2) .
N19 H19A 0.8900 .
N19 H19B 0.8900 .
N19 H19C 0.8900 .
N19 H19D 0.8900 .
N19 C86A 1.41(4) .
N19 C86B 1.69(6) .
N26 H26A 0.8900 .
N26 H26B 0.8900 .
N26 H26C 0.8900 .
N26 H26D 0.8900 .
N26 C91A 1.60(6) .
N26 C92B 1.50(6) .
C73 H73 0.9300 .
C73 C74 1.41(3) .
C82 H82A 0.9700 .
C82 H82B 0.9700 .
C82 C83 1.459(16) .
N25 H25A 0.8900 .
N25 H25B 0.8900 .
N25 H25C 0.8900 .
N25 H25D 0.8900 .
N25 C92A 1.56(5) .
N25 C91B 1.31(5) .
C84 H84A 0.9600 .
C84 H84B 0.9600 .
C84 H84C 0.9600 .
C84 C83 1.474(15) .
C83 H83 0.9800 .
C79 H79A 0.9700 .
C79 H79B 0.9700 .
C79 C80 1.47(2) .
C86A H86A 0.9800 .
C86A C85A 1.54(5) .
C86A C87A 1.39(5) .
C75 H75 0.9300 .
C75 C74 1.38(3) .
C75 C76 1.42(2) .
C77 H77 0.9300 .
C77 C76 1.39(2) .
C74 H74 0.9300 .
C81 H81A 0.9600 .
C81 H81B 0.9600 .
C81 H81C 0.9600 .
C81 C80 1.55(3) .
C80 H80 0.9800 .
C78 C76 1.49(2) 1_455
C90A H90A 0.9600 .
C90A H90B 0.9600 .
C90A H90C 0.9600 .
C90A C89A 1.58(7) .
C88 H88A 0.9700 .
C88 H88B 0.9700 .
C88 H88C 0.9700 .
C88 H88D 0.9700 .
C88 C89B 1.53(2) .
C88 C89A 1.18(6) .
C89B H89B 0.9800 .
C89B C90B 1.49(7) .
C90B H90D 0.9600 .
C90B H90E 0.9600 .
C90B H90F 0.9600 .
C89A H89A 0.9800 .
C86B H86B 0.9800 .
C86B C85B 1.24(7) .
C86B C87B 1.75(7) .
C85B H85A 0.9700 .
C85B H85B 0.9700 .
C85A H85C 0.9700 .
C85A H85D 0.9700 .
C91A H91A 0.9700 .
C91A H91B 0.9700 .
C91A C92A 1.48(3) .
C92A H92A 0.9800 .
C92A C93A 1.51(3) .
C93A H93A 0.9600 .
C93A H93B 0.9600 .
C93A H93C 0.9600 .
C92B H92B 0.9800 .
C92B C93B 1.49(3) .
C92B C91B 1.48(3) .
C93B H93D 0.9600 .
C93B H93E 0.9600 .
C93B H93F 0.9600 .
C91B H91C 0.9700 .
C91B H91D 0.9700 .
C87A H87A 0.9600 .
C87A H87B 0.9600 .
C87A H87C 0.9600 .
C87B H87D 0.9600 .
C87B H87E 0.9600 .
C87B H87F 0.9600 .
O1 H1A 0.8495 .
O1 H1B 0.8499 .

loop_
_smtbx_masks_void_nr
_smtbx_masks_void_average_x
_smtbx_masks_void_average_y
_smtbx_masks_void_average_z
_smtbx_masks_void_volume
_smtbx_masks_void_count_electrons
1 0.244 0.033 0.907 215.9 62.9
2 0.256 -0.033 0.407 215.9 72.4
3 -0.244 0.533 0.593 215.9 59.5
4 -0.256 0.467 0.093 215.9 74.7

loop_
_twin_individual_id
_twin_individual_mass_fraction_refined
1 0.521(11)
2 0.479(11)
